data_4127971
loop_
_publ_author_name
'Liu, Liu Leo'
'Zhou, Jiliang'
'Cao, Levy L.'
'Stephan, Douglas W.'

_publ_section_title
;
 Phosphaaluminirenes: Synthons for Main Group Heterocycles.
;
_journal_issue 42
_journal_name_full 'Journal of the American Chemical Society'
_journal_page_first 16971
_journal_page_last 16982
_journal_paper_doi 10.1021/jacs.9b09330
_journal_volume 141
_journal_year 2019
_chemical_formula_sum 'C55 H84 Al N4 P'
_chemical_formula_weight 859.21
_space_group_crystal_system monoclinic
_space_group_IT_number 14
_space_group_name_Hall '-P 2ybc'
_space_group_name_H-M_alt 'P 1 21/c 1'
_symmetry_space_group_name_Hall '-P 2ybc'
_symmetry_space_group_name_H-M 'P 1 21/c 1'
_atom_sites_solution_hydrogens geom
_audit_creation_method SHELXL-2014/7
_cell_angle_alpha 90
_cell_angle_beta 109.719(4)
_cell_angle_gamma 90
_cell_formula_units_Z 4
_cell_length_a 14.2095(13)
_cell_length_b 18.7653(18)
_cell_length_c 20.5344(16)
_cell_measurement_reflns_used 7720
_cell_measurement_temperature 150(2)
_cell_measurement_theta_max 25.40
_cell_measurement_theta_min 2.37
_cell_volume 5154.3(8)
_computing_cell_refinement 'Bruker SAINT'
_computing_data_collection 'Bruker APEX2'
_computing_data_reduction 'Bruker SAINT'
_computing_molecular_graphics 'Ortep 3'
_computing_structure_refinement 'SHELXL-2014/7 (Sheldrick, 2014)'
_computing_structure_solution 'SHELXT-2014/4 (Sheldrick, 2015)'
_diffrn_ambient_temperature 150(2)
_diffrn_measured_fraction_theta_full 0.997
_diffrn_measured_fraction_theta_max 0.996
_diffrn_measurement_device_type 'Bruker APEX-II CCD'
_diffrn_measurement_method '\f and \w scans'
_diffrn_radiation_type MoK\a
_diffrn_radiation_wavelength 0.71073
_diffrn_reflns_av_R_equivalents 0.1183
_diffrn_reflns_av_unetI/netI 0.0971
_diffrn_reflns_Laue_measured_fraction_full 0.997
_diffrn_reflns_Laue_measured_fraction_max 0.996
_diffrn_reflns_limit_h_max 17
_diffrn_reflns_limit_h_min -17
_diffrn_reflns_limit_k_max 23
_diffrn_reflns_limit_k_min -23
_diffrn_reflns_limit_l_max 25
_diffrn_reflns_limit_l_min -25
_diffrn_reflns_number 78846
_diffrn_reflns_point_group_measured_fraction_full 0.997
_diffrn_reflns_point_group_measured_fraction_max 0.996
_diffrn_reflns_theta_full 25.242
_diffrn_reflns_theta_max 26.022
_diffrn_reflns_theta_min 1.522
_exptl_absorpt_coefficient_mu 0.109
_exptl_absorpt_correction_T_max 0.7454
_exptl_absorpt_correction_T_min 0.6640
_exptl_absorpt_correction_type multi-scan
_exptl_absorpt_process_details
;
multi-scan from symmetry-related measurements
Sortav (Blessing 1995)
;
_exptl_crystal_colour yellow
_exptl_crystal_density_diffrn 1.107
_exptl_crystal_description needle
_exptl_crystal_F_000 1880
_exptl_crystal_size_max 0.300
_exptl_crystal_size_mid 0.100
_exptl_crystal_size_min 0.080
_refine_diff_density_max 0.442
_refine_diff_density_min -0.394
_refine_diff_density_rms 0.056
_refine_ls_extinction_method none
_refine_ls_goodness_of_fit_ref 0.967
_refine_ls_hydrogen_treatment constr
_refine_ls_matrix_type full
_refine_ls_number_parameters 690
_refine_ls_number_reflns 10113
_refine_ls_number_restraints 280
_refine_ls_restrained_S_all 0.970
_refine_ls_R_factor_all 0.1347
_refine_ls_R_factor_gt 0.0605
_refine_ls_shift/su_max 0.001
_refine_ls_shift/su_mean 0.000
_refine_ls_structure_factor_coef Fsqd
_refine_ls_weighting_details 'w=1/[\s^2^(Fo^2^)+(0.0805P)^2^+2.9843P] where P=(Fo^2^+2Fc^2^)/3'
_refine_ls_weighting_scheme calc
_refine_ls_wR_factor_gt 0.1349
_refine_ls_wR_factor_ref 0.1700
_reflns_Friedel_coverage 0.000
_reflns_number_gt 5680
_reflns_number_total 10113
_reflns_threshold_expression 'I > 2\s(I)'
_cod_data_source_file ja9b09330_si_002.cif
_cod_data_source_block 6
_cod_database_code 4127971
_shelx_shelxl_version_number 2014/7
_shelx_space_group_comment
;
The symmetry employed for this shelxl refinement is uniquely defined
by the following loop, which should always be used as a source of
symmetry information in preference to the above space-group names.
They are only intended as comments.
;
_shelx_estimated_absorpt_t_min 0.968
_shelx_estimated_absorpt_t_max 0.991

loop_
_space_group_symop_operation_xyz
'x, y, z'
'-x, y+1/2, -z+1/2'
'-x, -y, -z'
'x, -y-1/2, z-1/2'

loop_
_atom_site_label
_atom_site_type_symbol
_atom_site_fract_x
_atom_site_fract_y
_atom_site_fract_z
_atom_site_U_iso_or_equiv
_atom_site_adp_type
_atom_site_occupancy
_atom_site_site_symmetry_order
_atom_site_calc_flag
_atom_site_refinement_flags_posn
_atom_site_refinement_flags_adp
_atom_site_refinement_flags_occupancy
_atom_site_disorder_assembly
_atom_site_disorder_group
P1 P 0.63717(6) 0.77287(5) 0.25803(4) 0.0307(2) Uani 1 1 d . . . . .
Al1 Al 0.71556(6) 0.73557(4) 0.38857(4) 0.0177(2) Uani 1 1 d . . . . .
N1 N 0.72311(17) 0.78325(12) 0.47278(11) 0.0193(5) Uani 1 1 d . . . . .
N2 N 0.79291(17) 0.65406(12) 0.43286(10) 0.0195(5) Uani 1 1 d . . . . .
C1 C 0.7518(2) 0.78421(14) 0.31691(13) 0.0203(6) Uani 1 1 d . . . . .
C2 C 0.5843(2) 0.72343(15) 0.31415(13) 0.0220(6) Uani 1 1 d . . . . .
C17 C 0.8373(2) 0.82165(15) 0.30275(13) 0.0214(6) Uani 1 1 d . . . . .
C18 C 0.9029(2) 0.76622(17) 0.28328(17) 0.0342(8) Uani 1 1 d . . . . .
H18A H 0.8625 0.7405 0.2410 0.041 Uiso 1 1 calc R U . . .
H18B H 0.9277 0.7310 0.3211 0.041 Uiso 1 1 calc R U . . .
C19 C 0.9922(3) 0.8027(2) 0.27053(18) 0.0441(9) Uani 1 1 d . . . . .
H19A H 1.0339 0.7660 0.2576 0.053 Uiso 1 1 calc R U . . .
C20 C 0.9552(3) 0.8575(2) 0.21258(17) 0.0433(9) Uani 1 1 d . . . . .
H20A H 1.0131 0.8808 0.2049 0.052 Uiso 1 1 calc R U . . .
H20B H 0.9153 0.8334 0.1692 0.052 Uiso 1 1 calc R U . . .
C21 C 0.8919(3) 0.91288(18) 0.23159(15) 0.0388(9) Uani 1 1 d . . . . .
H21A H 0.8670 0.9481 0.1930 0.047 Uiso 1 1 calc R U . . .
C22 C 0.9536(3) 0.95146(19) 0.29747(17) 0.0484(10) Uani 1 1 d . . . . .
H22A H 1.0109 0.9759 0.2901 0.058 Uiso 1 1 calc R U . . .
H22B H 0.9120 0.9878 0.3099 0.058 Uiso 1 1 calc R U . . .
C23 C 0.9912(3) 0.8971(2) 0.35579(16) 0.0503(11) Uani 1 1 d . . . . .
H23A H 1.0326 0.9218 0.3991 0.060 Uiso 1 1 calc R U . . .
C24 C 1.0548(3) 0.8402(2) 0.33638(18) 0.0565(12) Uani 1 1 d . . . . .
H24A H 1.1135 0.8629 0.3293 0.068 Uiso 1 1 calc R U . . .
H24B H 1.0792 0.8052 0.3744 0.068 Uiso 1 1 calc R U . . .
C25 C 0.9013(3) 0.86146(18) 0.36768(15) 0.0360(8) Uani 1 1 d . . . . .
H25A H 0.8602 0.8982 0.3800 0.043 Uiso 1 1 calc R U . . .
H25B H 0.9252 0.8276 0.4068 0.043 Uiso 1 1 calc R U . . .
C26 C 0.8023(2) 0.87624(17) 0.24369(15) 0.0321(8) Uani 1 1 d . . . . .
H26A H 0.7600 0.9126 0.2552 0.039 Uiso 1 1 calc R U . . .
H26B H 0.7613 0.8519 0.2007 0.039 Uiso 1 1 calc R U . . .
C27 C 0.7818(2) 0.62943(15) 0.49115(13) 0.0220(7) Uani 1 1 d . . . . .
C28 C 0.7361(2) 0.66980(16) 0.52949(13) 0.0231(7) Uani 1 1 d . . . . .
H28A H 0.7163 0.6443 0.5627 0.028 Uiso 1 1 calc R U . . .
C29 C 0.7160(2) 0.74266(16) 0.52509(13) 0.0222(7) Uani 1 1 d . . . . .
C30 C 0.6829(2) 0.77575(17) 0.58099(14) 0.0310(7) Uani 1 1 d . . . . .
H30A H 0.6817 0.7392 0.6148 0.047 Uiso 1 1 calc R U . . .
H30B H 0.7297 0.8136 0.6042 0.047 Uiso 1 1 calc R U . . .
H30C H 0.6158 0.7959 0.5602 0.047 Uiso 1 1 calc R U . . .
C31 C 0.8177(3) 0.55586(15) 0.51785(15) 0.0306(8) Uani 1 1 d . . . . .
H31A H 0.8034 0.5471 0.5606 0.046 Uiso 1 1 calc R U . . .
H31B H 0.7830 0.5203 0.4831 0.046 Uiso 1 1 calc R U . . .
H31C H 0.8898 0.5524 0.5271 0.046 Uiso 1 1 calc R U . . .
C32 C 0.7237(2) 0.86013(15) 0.48188(13) 0.0233(7) Uani 1 1 d . . . . .
C33 C 0.6357(3) 0.89990(17) 0.45400(15) 0.0336(8) Uani 1 1 d . . . . .
C34 C 0.6392(3) 0.97288(19) 0.46649(19) 0.0501(10) Uani 1 1 d . . . . .
H34A H 0.5803 1.0006 0.4475 0.060 Uiso 1 1 calc R U . . .
C35 C 0.7264(3) 1.0055(2) 0.5058(2) 0.0559(11) Uani 1 1 d . . . . .
H35A H 0.7270 1.0552 0.5148 0.067 Uiso 1 1 calc R U . . .
C36 C 0.8125(3) 0.96657(18) 0.53202(18) 0.0447(9) Uani 1 1 d . . . . .
H36A H 0.8724 0.9899 0.5588 0.054 Uiso 1 1 calc R U . . .
C37 C 0.8144(2) 0.89342(16) 0.52030(14) 0.0283(7) Uani 1 1 d . . . . .
C38 C 0.9136(2) 0.85405(16) 0.54896(15) 0.0277(7) Uani 1 1 d . . . . .
H38A H 0.9097 0.8108 0.5198 0.033 Uiso 1 1 calc R U . . .
C39 C 1.0019(2) 0.89939(17) 0.54582(16) 0.0351(8) Uani 1 1 d . . . . .
H39A H 1.0640 0.8721 0.5647 0.053 Uiso 1 1 calc R U . . .
H39B H 0.9917 0.9121 0.4976 0.053 Uiso 1 1 calc R U . . .
H39C H 1.0063 0.9429 0.5731 0.053 Uiso 1 1 calc R U . . .
C40 C 0.9363(3) 0.8293(2) 0.62389(17) 0.0484(10) Uani 1 1 d . . . . .
H40A H 1.0006 0.8044 0.6397 0.073 Uiso 1 1 calc R U . . .
H40B H 0.9392 0.8708 0.6535 0.073 Uiso 1 1 calc R U . . .
H40C H 0.8834 0.7969 0.6263 0.073 Uiso 1 1 calc R U . . .
C41 C 0.5360(3) 0.8671(2) 0.41198(16) 0.0433(9) Uani 1 1 d . . . . .
H41A H 0.5456 0.8146 0.4087 0.052 Uiso 1 1 calc R U . . .
C42 C 0.4980(3) 0.8978(2) 0.33848(18) 0.0653(13) Uani 1 1 d . . . . .
H42A H 0.4337 0.8759 0.3124 0.098 Uiso 1 1 calc R U . . .
H42B H 0.4895 0.9495 0.3407 0.098 Uiso 1 1 calc R U . . .
H42C H 0.5466 0.8877 0.3153 0.098 Uiso 1 1 calc R U . . .
C43 C 0.4566(3) 0.8792(2) 0.4464(2) 0.0661(13) Uani 1 1 d . . . . .
H43A H 0.3934 0.8575 0.4180 0.099 Uiso 1 1 calc R U . . .
H43B H 0.4789 0.8574 0.4925 0.099 Uiso 1 1 calc R U . . .
H43C H 0.4469 0.9305 0.4506 0.099 Uiso 1 1 calc R U . . .
C44 C 0.8640(2) 0.62046(14) 0.40534(14) 0.0215(7) Uani 1 1 d . . . . .
C45 C 0.8289(2) 0.58630(15) 0.33999(14) 0.0266(7) Uani 1 1 d . . . . .
C46 C 0.8997(3) 0.56283(17) 0.31128(16) 0.0365(8) Uani 1 1 d . . . . .
H46A H 0.8775 0.5406 0.2671 0.044 Uiso 1 1 calc R U . . .
C47 C 0.9999(3) 0.57094(18) 0.34504(17) 0.0404(9) Uani 1 1 d . . . . .
H47A H 1.0464 0.5556 0.3239 0.048 Uiso 1 1 calc R U . . .
C48 C 1.0334(3) 0.60146(17) 0.40991(16) 0.0338(8) Uani 1 1 d . . . . .
H48A H 1.1033 0.6054 0.4336 0.041 Uiso 1 1 calc R U . . .
C49 C 0.9670(2) 0.62664(15) 0.44146(14) 0.0243(7) Uani 1 1 d . . . . .
C50 C 1.0122(2) 0.65906(16) 0.51369(14) 0.0264(7) Uani 1 1 d . . . . .
H50A H 0.9564 0.6755 0.5294 0.032 Uiso 1 1 calc R U . . .
C51 C 1.0782(3) 0.72310(17) 0.51321(17) 0.0370(8) Uani 1 1 d . . . . .
H51A H 1.1060 0.7427 0.5601 0.056 Uiso 1 1 calc R U . . .
H51B H 1.1328 0.7081 0.4973 0.056 Uiso 1 1 calc R U . . .
H51C H 1.0381 0.7597 0.4820 0.056 Uiso 1 1 calc R U . . .
C52 C 1.0745(3) 0.60422(18) 0.56579(16) 0.0387(8) Uani 1 1 d . . . . .
H52A H 1.0328 0.5628 0.5665 0.058 Uiso 1 1 calc R U . . .
H52B H 1.1312 0.5890 0.5522 0.058 Uiso 1 1 calc R U . . .
H52C H 1.0992 0.6257 0.6120 0.058 Uiso 1 1 calc R U . . .
C53 C 0.7198(3) 0.56943(16) 0.30242(14) 0.0310(8) Uani 1 1 d . . . . .
H53A H 0.6790 0.5974 0.3247 0.037 Uiso 1 1 calc R U . . .
C54 C 0.7010(3) 0.48998(17) 0.31076(17) 0.0466(10) Uani 1 1 d . . . . .
H54A H 0.6303 0.4791 0.2864 0.070 Uiso 1 1 calc R U . . .
H54B H 0.7427 0.4614 0.2912 0.070 Uiso 1 1 calc R U . . .
H54C H 0.7179 0.4787 0.3600 0.070 Uiso 1 1 calc R U . . .
C55 C 0.6842(3) 0.58890(19) 0.22495(15) 0.0467(10) Uani 1 1 d . . . . .
H55A H 0.6133 0.5767 0.2037 0.070 Uiso 1 1 calc R U . . .
H55B H 0.6932 0.6401 0.2199 0.070 Uiso 1 1 calc R U . . .
H55C H 0.7234 0.5622 0.2020 0.070 Uiso 1 1 calc R U . . .
N3A N 0.4122(4) 0.6995(3) 0.2294(3) 0.0346(11) Uani 0.753(3) 1 d . U P A 1
N4A N 0.4170(5) 0.6192(6) 0.3684(4) 0.0401(11) Uani 0.753(3) 1 d . U P A 1
C3A C 0.4901(8) 0.7005(5) 0.2934(4) 0.0276(13) Uani 0.753(3) 1 d . U P A 1
C4A C 0.4143(3) 0.6787(3) 0.3303(2) 0.0354(9) Uani 0.753(3) 1 d . U P A 1
H4AA H 0.4050 0.7206 0.3576 0.042 Uiso 0.753(3) 1 calc R U P A 1
C5A C 0.3305(4) 0.6823(3) 0.2560(2) 0.0438(10) Uani 0.753(3) 1 d . U P A 1
C6A C 0.2552(4) 0.7416(3) 0.2497(3) 0.0669(16) Uani 0.753(3) 1 d . U P A 1
H6AA H 0.2041 0.7254 0.2686 0.100 Uiso 0.753(3) 1 calc R U P A 1
H6AB H 0.2896 0.7834 0.2757 0.100 Uiso 0.753(3) 1 calc R U P A 1
H6AC H 0.2235 0.7544 0.2009 0.100 Uiso 0.753(3) 1 calc R U P A 1
C7A C 0.2756(4) 0.6127(4) 0.2284(3) 0.0646(16) Uani 0.753(3) 1 d . U P A 1
H7AA H 0.2228 0.6053 0.2485 0.097 Uiso 0.753(3) 1 calc R U P A 1
H7AB H 0.2457 0.6153 0.1779 0.097 Uiso 0.753(3) 1 calc R U P A 1
H7AC H 0.3229 0.5729 0.2412 0.097 Uiso 0.753(3) 1 calc R U P A 1
C8A C 0.4095(11) 0.7251(5) 0.1609(6) 0.0360(15) Uani 0.753(3) 1 d . U P A 1
H8AA H 0.4785 0.7190 0.1590 0.043 Uiso 0.753(3) 1 calc R U P A 1
C9A C 0.3870(5) 0.8045(6) 0.1547(6) 0.049(2) Uani 0.753(3) 1 d . U P A 1
H9AA H 0.3853 0.8214 0.1091 0.073 Uiso 0.753(3) 1 calc R U P A 1
H9AB H 0.3220 0.8132 0.1601 0.073 Uiso 0.753(3) 1 calc R U P A 1
H9AC H 0.4392 0.8302 0.1908 0.073 Uiso 0.753(3) 1 calc R U P A 1
C10A C 0.3414(9) 0.6814(6) 0.1034(4) 0.053(2) Uani 0.753(3) 1 d . U P A 1
H10A H 0.3418 0.7002 0.0590 0.079 Uiso 0.753(3) 1 calc R U P A 1
H10B H 0.3643 0.6318 0.1085 0.079 Uiso 0.753(3) 1 calc R U P A 1
H10C H 0.2734 0.6837 0.1051 0.079 Uiso 0.753(3) 1 calc R U P A 1
C11A C 0.4011(4) 0.6216(3) 0.4368(2) 0.0493(12) Uani 0.753(3) 1 d . U P A 1
H11A H 0.4142 0.5727 0.4574 0.059 Uiso 0.753(3) 1 calc R U P A 1
C12A C 0.2913(4) 0.6381(4) 0.4221(3) 0.0762(19) Uani 0.753(3) 1 d . U P A 1
H12A H 0.2777 0.6401 0.4658 0.114 Uiso 0.753(3) 1 calc R U P A 1
H12B H 0.2750 0.6841 0.3984 0.114 Uiso 0.753(3) 1 calc R U P A 1
H12C H 0.2503 0.6006 0.3927 0.114 Uiso 0.753(3) 1 calc R U P A 1
C13A C 0.4686(5) 0.6733(3) 0.4890(3) 0.0538(15) Uani 0.753(3) 1 d . U P A 1
H13A H 0.4532 0.6714 0.5320 0.081 Uiso 0.753(3) 1 calc R U P A 1
H13B H 0.5386 0.6599 0.4984 0.081 Uiso 0.753(3) 1 calc R U P A 1
H13C H 0.4573 0.7217 0.4701 0.081 Uiso 0.753(3) 1 calc R U P A 1
C14A C 0.4704(3) 0.5510(3) 0.3593(2) 0.0413(11) Uani 0.753(3) 1 d . U P A 1
H14A H 0.4795 0.5525 0.3131 0.050 Uiso 0.753(3) 1 calc R U P A 1
C15A C 0.3915(8) 0.4884(5) 0.3586(4) 0.066(2) Uani 0.753(3) 1 d . U P A 1
H15A H 0.3271 0.4986 0.3228 0.099 Uiso 0.753(3) 1 calc R U P A 1
H15B H 0.4171 0.4427 0.3487 0.099 Uiso 0.753(3) 1 calc R U P A 1
H15C H 0.3827 0.4861 0.4039 0.099 Uiso 0.753(3) 1 calc R U P A 1
C16A C 0.5715(4) 0.5362(4) 0.4147(3) 0.0432(14) Uani 0.753(3) 1 d . U P A 1
H16A H 0.5990 0.4916 0.4040 0.065 Uiso 0.753(3) 1 calc R U P A 1
H16B H 0.6175 0.5755 0.4158 0.065 Uiso 0.753(3) 1 calc R U P A 1
H16C H 0.5629 0.5321 0.4600 0.065 Uiso 0.753(3) 1 calc R U P A 1
N3B N 0.4240(14) 0.6853(10) 0.2160(9) 0.032(2) Uani 0.247(3) 1 d . U P A 2
N4B N 0.4379(16) 0.6166(17) 0.3774(13) 0.036(2) Uani 0.247(3) 1 d . U P A 2
C3B C 0.492(3) 0.6919(17) 0.2842(14) 0.030(3) Uani 0.247(3) 1 d . U P A 2
C4B C 0.4403(10) 0.6257(8) 0.3033(6) 0.033(2) Uani 0.247(3) 1 d . U P A 2
H4BA H 0.4820 0.5847 0.2979 0.040 Uiso 0.247(3) 1 calc R U P A 2
C5B C 0.3576(10) 0.6329(8) 0.2297(6) 0.035(2) Uani 0.247(3) 1 d . U P A 2
C6B C 0.2587(12) 0.6623(10) 0.2271(8) 0.043(3) Uani 0.247(3) 1 d . U P A 2
H6BA H 0.2181 0.6242 0.2367 0.064 Uiso 0.247(3) 1 calc R U P A 2
H6BB H 0.2690 0.7000 0.2618 0.064 Uiso 0.247(3) 1 calc R U P A 2
H6BC H 0.2241 0.6820 0.1810 0.064 Uiso 0.247(3) 1 calc R U P A 2
C7B C 0.3419(11) 0.5639(8) 0.1894(7) 0.047(3) Uani 0.247(3) 1 d . U P A 2
H7BA H 0.2959 0.5333 0.2032 0.070 Uiso 0.247(3) 1 calc R U P A 2
H7BB H 0.3133 0.5742 0.1398 0.070 Uiso 0.247(3) 1 calc R U P A 2
H7BC H 0.4061 0.5395 0.1991 0.070 Uiso 0.247(3) 1 calc R U P A 2
C8B C 0.410(3) 0.7363(15) 0.1594(19) 0.032(3) Uiso 0.247(3) 1 d . U P A 2
H8BA H 0.4777 0.7474 0.1567 0.039 Uiso 0.247(3) 1 calc R U P A 2
C9B C 0.3552(19) 0.806(2) 0.155(2) 0.043(5) Uani 0.247(3) 1 d . U P A 2
H9BA H 0.3544 0.8318 0.1138 0.065 Uiso 0.247(3) 1 calc R U P A 2
H9BB H 0.2864 0.7959 0.1530 0.065 Uiso 0.247(3) 1 calc R U P A 2
H9BC H 0.3889 0.8344 0.1965 0.065 Uiso 0.247(3) 1 calc R U P A 2
C10B C 0.345(3) 0.6951(16) 0.0872(13) 0.038(5) Uani 0.247(3) 1 d . U P A 2
H10D H 0.3343 0.7274 0.0479 0.057 Uiso 0.247(3) 1 calc R U P A 2
H10E H 0.3820 0.6530 0.0809 0.057 Uiso 0.247(3) 1 calc R U P A 2
H10F H 0.2805 0.6802 0.0900 0.057 Uiso 0.247(3) 1 calc R U P A 2
C11B C 0.3862(10) 0.6887(8) 0.3944(7) 0.041(2) Uani 0.247(3) 1 d . U P A 2
H11B H 0.3858 0.7265 0.3600 0.049 Uiso 0.247(3) 1 calc R U P A 2
C12B C 0.2817(12) 0.6869(10) 0.4047(9) 0.046(3) Uani 0.247(3) 1 d . U P A 2
H12D H 0.2298 0.6748 0.3608 0.069 Uiso 0.247(3) 1 calc R U P A 2
H12E H 0.2827 0.6509 0.4395 0.069 Uiso 0.247(3) 1 calc R U P A 2
H12F H 0.2674 0.7337 0.4202 0.069 Uiso 0.247(3) 1 calc R U P A 2
C13B C 0.4642(15) 0.7081(11) 0.4656(9) 0.051(4) Uani 0.247(3) 1 d . U P A 2
H13D H 0.5309 0.7098 0.4616 0.076 Uiso 0.247(3) 1 calc R U P A 2
H13E H 0.4478 0.7547 0.4805 0.076 Uiso 0.247(3) 1 calc R U P A 2
H13F H 0.4630 0.6719 0.4997 0.076 Uiso 0.247(3) 1 calc R U P A 2
C14B C 0.4315(11) 0.5570(8) 0.4042(7) 0.042(2) Uani 0.247(3) 1 d . U P A 2
H14B H 0.3927 0.5554 0.4367 0.051 Uiso 0.247(3) 1 calc R U P A 2
C15B C 0.409(2) 0.4827(15) 0.3386(13) 0.048(4) Uani 0.247(3) 1 d . U P A 2
H15D H 0.4039 0.4372 0.3608 0.072 Uiso 0.247(3) 1 calc R U P A 2
H15E H 0.3458 0.4916 0.3006 0.072 Uiso 0.247(3) 1 calc R U P A 2
H15F H 0.4639 0.4807 0.3203 0.072 Uiso 0.247(3) 1 calc R U P A 2
C16B C 0.5412(13) 0.5383(11) 0.4336(9) 0.043(4) Uani 0.247(3) 1 d . U P A 2
H16D H 0.5491 0.4920 0.4568 0.065 Uiso 0.247(3) 1 calc R U P A 2
H16E H 0.5691 0.5360 0.3961 0.065 Uiso 0.247(3) 1 calc R U P A 2
H16F H 0.5765 0.5749 0.4670 0.065 Uiso 0.247(3) 1 calc R U P A 2

loop_
_atom_site_aniso_label
_atom_site_aniso_U_11
_atom_site_aniso_U_22
_atom_site_aniso_U_33
_atom_site_aniso_U_23
_atom_site_aniso_U_13
_atom_site_aniso_U_12
P1 0.0277(5) 0.0441(6) 0.0192(4) 0.0039(4) 0.0068(3) -0.0099(4)
Al1 0.0199(5) 0.0176(4) 0.0180(4) -0.0006(3) 0.0096(3) -0.0007(4)
N1 0.0227(14) 0.0168(13) 0.0195(11) -0.0007(10) 0.0087(10) 0.0012(10)
N2 0.0250(14) 0.0171(13) 0.0184(11) 0.0006(9) 0.0101(10) -0.0006(11)
C1 0.0248(17) 0.0185(16) 0.0200(13) -0.0023(11) 0.0106(12) 0.0002(13)
C2 0.0222(17) 0.0242(17) 0.0223(14) -0.0008(12) 0.0111(12) 0.0012(13)
C17 0.0259(17) 0.0223(17) 0.0176(13) -0.0005(12) 0.0095(12) -0.0043(13)
C18 0.035(2) 0.0321(19) 0.0435(19) 0.0007(15) 0.0237(16) -0.0019(16)
C19 0.034(2) 0.054(2) 0.051(2) 0.0011(18) 0.0236(18) -0.0030(18)
C20 0.045(2) 0.057(2) 0.0368(18) -0.0064(17) 0.0250(17) -0.0250(19)
C21 0.053(2) 0.037(2) 0.0289(17) 0.0055(15) 0.0174(17) -0.0138(18)
C22 0.066(3) 0.041(2) 0.046(2) -0.0091(17) 0.030(2) -0.031(2)
C23 0.056(3) 0.069(3) 0.0268(17) -0.0115(17) 0.0154(17) -0.042(2)
C24 0.030(2) 0.094(3) 0.045(2) 0.020(2) 0.0117(18) -0.015(2)
C25 0.042(2) 0.045(2) 0.0234(15) -0.0060(14) 0.0135(15) -0.0209(17)
C26 0.038(2) 0.0304(19) 0.0290(16) 0.0061(14) 0.0133(15) -0.0037(16)
C27 0.0250(17) 0.0176(16) 0.0226(14) 0.0002(12) 0.0069(13) -0.0053(13)
C28 0.0262(17) 0.0274(18) 0.0182(14) 0.0014(12) 0.0107(13) -0.0057(14)
C29 0.0207(16) 0.0296(18) 0.0192(14) -0.0026(12) 0.0105(12) 0.0000(13)
C30 0.036(2) 0.035(2) 0.0267(16) -0.0017(14) 0.0168(14) 0.0030(16)
C31 0.044(2) 0.0195(17) 0.0314(16) 0.0040(13) 0.0167(15) -0.0002(15)
C32 0.0347(19) 0.0199(16) 0.0181(13) -0.0027(12) 0.0126(13) 0.0045(14)
C33 0.039(2) 0.033(2) 0.0276(16) -0.0055(14) 0.0094(15) 0.0120(16)
C34 0.056(3) 0.036(2) 0.053(2) -0.0065(18) 0.012(2) 0.021(2)
C35 0.068(3) 0.026(2) 0.069(3) -0.0112(19) 0.017(2) 0.013(2)
C36 0.049(2) 0.026(2) 0.055(2) -0.0116(16) 0.0118(19) 0.0003(18)
C37 0.040(2) 0.0205(17) 0.0277(16) -0.0043(13) 0.0159(15) 0.0004(15)
C38 0.0292(19) 0.0232(17) 0.0292(16) -0.0033(13) 0.0078(14) -0.0003(14)
C39 0.036(2) 0.033(2) 0.0334(17) -0.0083(15) 0.0087(15) -0.0078(16)
C40 0.042(2) 0.059(3) 0.041(2) 0.0130(18) 0.0101(18) -0.0030(19)
C41 0.036(2) 0.050(2) 0.0378(18) -0.0120(16) 0.0044(16) 0.0204(18)
C42 0.068(3) 0.069(3) 0.043(2) -0.008(2) -0.003(2) 0.031(2)
C43 0.045(3) 0.081(3) 0.072(3) -0.022(2) 0.019(2) 0.020(2)
C44 0.0331(19) 0.0135(15) 0.0229(14) 0.0017(12) 0.0161(14) 0.0030(13)
C45 0.044(2) 0.0135(16) 0.0247(15) -0.0005(12) 0.0144(15) 0.0043(14)
C46 0.056(3) 0.028(2) 0.0306(17) -0.0079(14) 0.0214(17) 0.0047(17)
C47 0.054(3) 0.035(2) 0.044(2) -0.0042(16) 0.0316(19) 0.0122(18)
C48 0.036(2) 0.0312(19) 0.0404(18) 0.0003(15) 0.0213(16) 0.0099(16)
C49 0.0288(19) 0.0171(16) 0.0310(16) 0.0030(12) 0.0154(14) 0.0038(13)
C50 0.0233(17) 0.0275(18) 0.0316(16) -0.0022(13) 0.0134(14) 0.0035(14)
C51 0.035(2) 0.033(2) 0.0435(19) -0.0023(15) 0.0135(16) 0.0036(16)
C52 0.040(2) 0.039(2) 0.0342(17) 0.0063(15) 0.0101(16) 0.0088(17)
C53 0.044(2) 0.0222(18) 0.0232(15) -0.0016(13) 0.0057(15) 0.0022(15)
C54 0.062(3) 0.027(2) 0.0402(19) -0.0048(15) 0.0036(18) -0.0039(18)
C55 0.069(3) 0.038(2) 0.0256(17) -0.0044(15) 0.0055(17) 0.0017(19)
N3A 0.0204(19) 0.046(2) 0.0329(19) 0.0042(17) 0.0031(15) -0.0045(17)
N4A 0.034(3) 0.053(2) 0.039(2) -0.0006(18) 0.0186(19) -0.014(2)
C3A 0.0207(18) 0.034(2) 0.028(2) 0.0022(17) 0.0076(16) 0.0011(18)
C4A 0.0216(19) 0.049(2) 0.0365(18) 0.0000(16) 0.0114(15) -0.0041(17)
C5A 0.021(2) 0.063(2) 0.044(2) 0.0015(19) 0.0077(16) -0.0056(18)
C6A 0.027(3) 0.103(4) 0.067(3) 0.008(3) 0.011(2) 0.018(3)
C7A 0.035(3) 0.086(4) 0.056(3) 0.007(3) -0.007(3) -0.028(3)
C8A 0.031(2) 0.038(3) 0.0324(18) 0.002(2) 0.0026(15) 0.000(2)
C9A 0.043(5) 0.047(3) 0.046(3) 0.002(2) 0.000(4) 0.009(4)
C10A 0.048(4) 0.059(5) 0.039(4) -0.005(4) -0.003(4) -0.003(4)
C11A 0.036(2) 0.072(3) 0.047(2) 0.001(2) 0.0234(19) -0.016(2)
C12A 0.037(3) 0.129(6) 0.074(4) -0.002(4) 0.033(3) -0.018(4)
C13A 0.043(3) 0.078(4) 0.045(3) -0.007(3) 0.021(3) -0.007(3)
C14A 0.041(2) 0.045(2) 0.039(2) -0.0029(19) 0.0148(18) -0.0166(19)
C15A 0.081(5) 0.054(3) 0.053(4) -0.005(3) 0.009(4) -0.043(4)
C16A 0.046(3) 0.045(3) 0.040(3) 0.008(2) 0.017(2) -0.010(2)
N3B 0.027(3) 0.035(4) 0.032(3) 0.004(3) 0.009(3) -0.004(3)
N4B 0.030(4) 0.050(4) 0.034(3) 0.003(3) 0.019(3) -0.009(3)
C3B 0.028(3) 0.033(3) 0.030(3) 0.003(2) 0.011(2) -0.003(2)
C4B 0.028(3) 0.043(4) 0.030(3) 0.004(3) 0.013(3) -0.007(3)
C5B 0.029(4) 0.042(4) 0.032(3) 0.005(3) 0.008(3) -0.007(3)
C6B 0.030(5) 0.059(8) 0.040(6) 0.017(6) 0.014(5) -0.005(5)
C7B 0.042(7) 0.044(6) 0.044(6) 0.001(5) 0.001(5) -0.015(5)
C9B 0.041(9) 0.043(8) 0.051(8) 0.014(6) 0.023(8) 0.031(8)
C10B 0.043(8) 0.033(8) 0.038(8) 0.016(6) 0.013(7) 0.012(7)
C11B 0.029(4) 0.057(5) 0.040(4) -0.006(4) 0.018(4) -0.009(4)
C12B 0.027(5) 0.059(8) 0.058(7) 0.000(7) 0.021(5) -0.003(6)
C13B 0.036(6) 0.063(9) 0.050(7) -0.011(6) 0.010(6) -0.005(7)
C14B 0.038(5) 0.055(5) 0.039(4) 0.008(4) 0.020(4) -0.015(4)
C15B 0.042(8) 0.050(6) 0.053(8) 0.006(6) 0.017(6) -0.021(7)
C16B 0.042(6) 0.049(7) 0.040(7) 0.014(6) 0.014(6) -0.015(6)

loop_
_atom_type_symbol
_atom_type_description
_atom_type_scat_dispersion_real
_atom_type_scat_dispersion_imag
_atom_type_scat_source
C C 0.0033 0.0016 'International Tables Vol C Tables 4.2.6.8 and 6.1.1.4'
H H 0.0000 0.0000 'International Tables Vol C Tables 4.2.6.8 and 6.1.1.4'
Al Al 0.0645 0.0514 'International Tables Vol C Tables 4.2.6.8 and 6.1.1.4'
N N 0.0061 0.0033 'International Tables Vol C Tables 4.2.6.8 and 6.1.1.4'
P P 0.1023 0.0942 'International Tables Vol C Tables 4.2.6.8 and 6.1.1.4'

loop_
_geom_angle_atom_site_label_1
_geom_angle_atom_site_label_2
_geom_angle_atom_site_label_3
_geom_angle
C1 P1 C2 96.61(13)
C1 P1 Al1 47.63(9)
C2 P1 Al1 49.00(9)
N1 Al1 N2 95.48(10)
N1 Al1 C1 121.02(11)
N2 Al1 C1 118.46(11)
N1 Al1 C2 119.99(11)
N2 Al1 C2 120.74(11)
C1 Al1 C2 83.74(12)
N1 Al1 P1 132.17(8)
N2 Al1 P1 132.24(7)
C1 Al1 P1 39.78(9)
C2 Al1 P1 43.98(8)
C29 N1 C32 117.2(2)
C29 N1 Al1 117.29(18)
C32 N1 Al1 125.09(16)
C27 N2 C44 120.2(2)
C27 N2 Al1 118.40(19)
C44 N2 Al1 121.40(16)
C17 C1 P1 124.46(19)
C17 C1 Al1 142.9(2)
P1 C1 Al1 92.60(13)
C3A C2 P1 123.0(4)
C3B C2 P1 117.8(12)
C3A C2 Al1 149.9(4)
C3B C2 Al1 153.8(13)
P1 C2 Al1 87.02(12)
C1 C17 C25 109.8(2)
C1 C17 C18 109.4(2)
C25 C17 C18 108.8(3)
C1 C17 C26 113.2(2)
C25 C17 C26 107.5(2)
C18 C17 C26 108.0(2)
C17 C18 C19 110.5(3)
C24 C19 C20 109.0(3)
C24 C19 C18 108.9(3)
C20 C19 C18 110.2(3)
C21 C20 C19 109.9(3)
C20 C21 C22 110.0(3)
C20 C21 C26 109.4(3)
C22 C21 C26 109.2(3)
C23 C22 C21 108.8(3)
C22 C23 C25 109.0(3)
C22 C23 C24 110.0(3)
C25 C23 C24 109.5(3)
C19 C24 C23 109.6(3)
C23 C25 C17 110.9(2)
C17 C26 C21 111.1(3)
N2 C27 C28 122.1(3)
N2 C27 C31 120.8(2)
C28 C27 C31 117.0(2)
C29 C28 C27 128.2(3)
N1 C29 C28 122.5(2)
N1 C29 C30 119.9(3)
C28 C29 C30 117.6(2)
C33 C32 C37 120.9(3)
C33 C32 N1 120.7(3)
C37 C32 N1 118.4(3)
C34 C33 C32 118.5(3)
C34 C33 C41 118.1(3)
C32 C33 C41 123.3(3)
C35 C34 C33 121.1(3)
C34 C35 C36 120.1(3)
C35 C36 C37 121.6(4)
C36 C37 C32 117.7(3)
C36 C37 C38 118.7(3)
C32 C37 C38 123.6(3)
C37 C38 C40 112.8(3)
C37 C38 C39 112.2(3)
C40 C38 C39 108.2(3)
C33 C41 C42 111.0(3)
C33 C41 C43 111.6(3)
C42 C41 C43 109.2(3)
C49 C44 C45 120.6(3)
C49 C44 N2 119.7(2)
C45 C44 N2 119.6(3)
C46 C45 C44 117.9(3)
C46 C45 C53 118.6(3)
C44 C45 C53 123.4(3)
C47 C46 C45 121.8(3)
C46 C47 C48 119.8(3)
C47 C48 C49 121.5(3)
C48 C49 C44 118.3(3)
C48 C49 C50 117.2(3)
C44 C49 C50 124.5(2)
C51 C50 C49 111.4(2)
C51 C50 C52 108.8(3)
C49 C50 C52 111.4(2)
C45 C53 C54 109.5(3)
C45 C53 C55 113.5(3)
C54 C53 C55 109.7(3)
C3A N3A C8A 130.3(8)
C3A N3A C5A 97.3(5)
C8A N3A C5A 130.8(7)
C4A N4A C11A 122.2(8)
C4A N4A C14A 122.4(7)
C11A N4A C14A 112.2(6)
C2 C3A N3A 134.0(7)
C2 C3A C4A 135.3(6)
N3A C3A C4A 89.7(6)
N4A C4A C3A 127.1(6)
N4A C4A C5A 117.0(5)
C3A C4A C5A 86.5(4)
N3A C5A C7A 114.7(5)
N3A C5A C6A 115.3(5)
C7A C5A C6A 109.7(5)
N3A C5A C4A 86.4(4)
C7A C5A C4A 116.3(4)
C6A C5A C4A 112.9(4)
N3A C8A C10A 112.1(8)
N3A C8A C9A 109.6(9)
C10A C8A C9A 114.2(9)
N4A C11A C12A 106.9(5)
N4A C11A C13A 114.9(5)
C12A C11A C13A 111.8(5)
C16A C14A N4A 116.2(5)
C16A C14A C15A 110.4(5)
N4A C14A C15A 103.7(6)
C3B N3B C8B 126(2)
C3B N3B C5B 98.1(17)
C8B N3B C5B 132(2)
C14B N4B C4B 124(2)
C14B N4B C11B 122(2)
C4B N4B C11B 106.4(17)
C2 C3B N3B 135(2)
C2 C3B C4B 133(2)
N3B C3B C4B 87.5(19)
N4B C4B C3B 120.3(17)
N4B C4B C5B 134.2(13)
C3B C4B C5B 87.3(14)
N3B C5B C7B 117.3(12)
N3B C5B C6B 114.0(14)
C7B C5B C6B 109.5(13)
N3B C5B C4B 85.4(11)
C7B C5B C4B 112.1(12)
C6B C5B C4B 117.0(12)
N3B C8B C9B 122(3)
N3B C8B C10B 107(2)
C9B C8B C10B 103(3)
C13B C11B C12B 106.6(12)
C13B C11B N4B 99.5(14)
C12B C11B N4B 121.7(15)
N4B C14B C16B 99.4(15)
N4B C14B C15B 111.3(17)
C16B C14B C15B 91.2(14)

loop_
_geom_bond_atom_site_label_1
_geom_bond_atom_site_label_2
_geom_bond_distance
P1 C1 1.682(3)
P1 C2 1.827(3)
P1 Al1 2.6270(11)
Al1 N1 1.917(2)
Al1 N2 1.924(2)
Al1 C1 1.943(3)
Al1 C2 1.985(3)
N1 C29 1.348(3)
N1 C32 1.454(3)
N2 C27 1.341(3)
N2 C44 1.457(3)
C1 C17 1.515(4)
C2 C3A 1.331(11)
C2 C3B 1.38(3)
C17 C25 1.531(4)
C17 C18 1.537(4)
C17 C26 1.536(4)
C18 C19 1.540(4)
C19 C24 1.518(5)
C19 C20 1.525(5)
C20 C21 1.510(5)
C21 C22 1.524(4)
C21 C26 1.539(4)
C22 C23 1.526(5)
C23 C25 1.532(4)
C23 C24 1.534(6)
C27 C28 1.401(4)
C27 C31 1.509(4)
C28 C29 1.393(4)
C29 C30 1.513(4)
C32 C33 1.402(4)
C32 C37 1.410(4)
C33 C34 1.391(5)
C33 C41 1.519(5)
C34 C35 1.374(5)
C35 C36 1.370(5)
C36 C37 1.395(4)
C37 C38 1.523(4)
C38 C40 1.534(4)
C38 C39 1.535(4)
C41 C42 1.533(5)
C41 C43 1.536(5)
C44 C49 1.405(4)
C44 C45 1.417(4)
C45 C46 1.398(4)
C45 C53 1.514(4)
C46 C47 1.366(5)
C47 C48 1.379(4)
C48 C49 1.395(4)
C49 C50 1.529(4)
C50 C51 1.526(4)
C50 C52 1.532(4)
C53 C54 1.534(4)
C53 C55 1.542(4)
N3A C3A 1.404(10)
N3A C8A 1.476(13)
N3A C5A 1.474(7)
N4A C4A 1.358(10)
N4A C11A 1.497(10)
N4A C14A 1.530(11)
C3A C4A 1.566(11)
C4A C5A 1.589(6)
C5A C7A 1.529(8)
C5A C6A 1.520(7)
C8A C10A 1.493(15)
C8A C9A 1.521(14)
C11A C12A 1.517(8)
C11A C13A 1.521(8)
C14A C16A 1.527(7)
C14A C15A 1.621(10)
N3B C3B 1.41(3)
N3B C8B 1.47(4)
N3B C5B 1.45(2)
N4B C14B 1.26(3)
N4B C4B 1.54(3)
N4B C11B 1.63(3)
C3B C4B 1.56(4)
C4B C5B 1.577(17)
C5B C7B 1.51(2)
C5B C6B 1.49(2)
C8B C9B 1.51(5)
C8B C10B 1.65(5)
C11B C13B 1.55(2)
C11B C12B 1.57(2)
C14B C16B 1.51(2)
C14B C15B 1.89(3)
